data_9003453
loop_
_publ_author_name
'Perchiazzi, N.'
'Gualtieri, A. F.'
'Merlino, S.'
'Kampf, A. R.'

_publ_section_title
;
 The atomic structure of bakerite and its relationship to datolite
 Sample: Refinement of the neutron data (RT) for sample #92735
;
_journal_name_full 'American Mineralogist'
_journal_page_first 767
_journal_page_last 776
_journal_volume 89
_journal_year 2004
_chemical_formula_sum 'B1.25 Ca H1.25 O5 Si0.75'
_chemical_name_mineral Bakerite
_space_group_IT_number 14
_symmetry_space_group_name_Hall '-P 2ybc'
_symmetry_space_group_name_H-M 'P 1 21/c 1'
_cell_angle_alpha 90
_cell_angle_beta 90.427
_cell_angle_gamma 90
_cell_formula_units_Z 4
_cell_length_a 4.7967
_cell_length_b 7.5711
_cell_length_c 9.5321
_cell_volume 346.161
_database_code_amcsd 0003543
_exptl_crystal_density_diffrn 2.992
_cod_original_formula_sum 'Ca Si.75 B1.25 O5 H1.25'
_cod_database_code 9003453

loop_
_space_group_symop_operation_xyz
x,y,z
x,1/2-y,1/2+z
-x,1/2+y,1/2-z
-x,-y,-z

loop_
_atom_site_label
_atom_site_fract_x
_atom_site_fract_y
_atom_site_fract_z
_atom_site_occupancy
_atom_site_U_iso_or_equiv
_atom_site_type_symbol
_atom_site_attached_hydrogens
Ca 0.99360 0.10820 0.33150 1.00000 0.00540 Ca 0
SiT1 0.47610 0.25780 0.08960 0.75000 0.01400 Si 0
BT1 0.47610 0.25780 0.08960 0.25000 0.01400 B 0
BT2 0.56840 0.40630 0.34230 1.00000 0.01200 B 0
O1 0.26160 0.40130 0.03750 1.00000 0.01500 O 0
O2 0.66810 0.29990 0.46110 1.00000 0.00900 O 0
O3 0.67750 0.33200 0.21030 1.00000 0.01100 O 0
O4 0.31660 0.08680 0.14450 1.00000 0.00800 O 0
O5 0.25950 0.40870 0.33920 1.00000 0.01200 O 0
H1 0.19950 0.46680 0.43280 1.00000 0.04400 H 0
H2 0.39940 0.46630 -0.00660 0.25000 0.04400 H 0

loop_
_cod_changelog_entry_id
_cod_changelog_entry_author
_cod_changelog_entry_date
_cod_changelog_entry_text
1
;cod-tools version 3.8.0
Id: cif_guess_AMCSD_atom_types 9581 2023-05-17 12:35:41Z saulius
;
2023-05-23T09:17:38+03:00
;Derived atom types and hydrogen counts
from atom names that follow the AMCSD naming convention
(Wat == water, O-H == hydroxyl).
;

loop_
_cod_related_entry_id
_cod_related_entry_database
_cod_related_entry_code
1 AMCSD 0003543
